data_2238912
loop_
_publ_author_name
'Fazal, E.'
'Kaur, Manpreet'
'Sudha, B. S.'
'Nagarajan, S.'
'Jasinski, Jerry P.'

_publ_section_title
;
 3,4-Dimethylphenyl quinoline-2-carboxylate
;
_journal_coeditor_code QM2101
_journal_issue 12
_journal_name_full 'Acta Crystallographica Section E'
_journal_page_first o1853
_journal_page_last o1854
_journal_paper_doi 10.1107/S1600536813032157
_journal_volume 69
_journal_year 2013
_chemical_formula_iupac 'C18 H15 N O2'
_chemical_formula_moiety 'C18 H15 N O2'
_chemical_formula_sum 'C18 H15 N O2'
_chemical_formula_weight 277.32
_chemical_name_systematic
;
3,4-Dimethylphenyl quinoline-2-carboxylate
;
_space_group_crystal_system monoclinic
_space_group_IT_number 14
_space_group_name_Hall '-P 2ybc'
_space_group_name_H-M_alt 'P 1 21/c 1'
_symmetry_space_group_name_Hall '-P 2ybc'
_symmetry_space_group_name_H-M 'P 1 21/c 1'
_atom_sites_solution_hydrogens geom
_atom_sites_solution_primary direct
_audit_creation_method
;
Olex2 1.2
(compiled Apr 23 2013 17:54:37, GUI svn.r4466)
;
_cell_angle_alpha 90
_cell_angle_beta 90.761(3)
_cell_angle_gamma 90
_cell_formula_units_Z 4
_cell_length_a 6.19172(17)
_cell_length_b 15.4196(4)
_cell_length_c 14.6585(4)
_cell_measurement_reflns_used 6294
_cell_measurement_temperature 173(2)
_cell_measurement_theta_max 72.2793
_cell_measurement_theta_min 4.6656
_cell_volume 1399.38(7)
_computing_cell_refinement 'CrysAlis PRO (Agilent, 2012)'
_computing_data_collection 'CrysAlis PRO (Agilent, 2012)'
_computing_data_reduction 'CrysAlis RED (Agilent, 2012)'
_computing_molecular_graphics 'OLEX2 (Dolomanov <i>et al.</i>, 2009)'
_computing_publication_material 'OLEX2 (Dolomanov <i>et al.</i>, 2009)'
_computing_structure_refinement 'SHELXL2012 (Sheldrick, 2008)'
_computing_structure_solution 'SUPERFLIP (Palatinus & Chapuis, 2007)'
_diffrn_ambient_temperature 173(2)
_diffrn_detector_area_resol_mean 16.0416
_diffrn_measured_fraction_theta_full 0.999
_diffrn_measured_fraction_theta_max 0.988
_diffrn_measurement_device_type 'Agilent Xcalibur (Eos, Gemini)'
_diffrn_measurement_method '\w scans'
_diffrn_radiation_type CuK\a
_diffrn_radiation_wavelength 1.54184
_diffrn_reflns_av_R_equivalents 0.0424
_diffrn_reflns_limit_h_max 6
_diffrn_reflns_limit_h_min -7
_diffrn_reflns_limit_k_max 19
_diffrn_reflns_limit_k_min -18
_diffrn_reflns_limit_l_max 18
_diffrn_reflns_limit_l_min -14
_diffrn_reflns_number 8355
_diffrn_reflns_theta_full 67.684
_diffrn_reflns_theta_max 72.318
_diffrn_reflns_theta_min 4.161
_exptl_absorpt_coefficient_mu 0.689
_exptl_absorpt_correction_T_max 1.00000
_exptl_absorpt_correction_T_min 0.92095
_exptl_absorpt_correction_type multi-scan
_exptl_absorpt_process_details
;
(CrysAlis PRO and CrysAlis RED; Agilent, 2012)
;
_exptl_crystal_colour 'clear red'
_exptl_crystal_density_diffrn 1.316
_exptl_crystal_description irregular
_exptl_crystal_F_000 608
_exptl_crystal_size_max 0.44
_exptl_crystal_size_mid 0.22
_exptl_crystal_size_min 0.16
_refine_diff_density_max 0.277
_refine_diff_density_min -0.243
_refine_ls_extinction_coef 0.0048(6)
_refine_ls_extinction_expression Fc^*^=kFc[1+0.001xFc^2^\l^3^/sin(2\q)]^-1/4^
_refine_ls_extinction_method 'SHELXL2012 (Sheldrick, 2008)'
_refine_ls_goodness_of_fit_ref 1.051
_refine_ls_hydrogen_treatment constr
_refine_ls_matrix_type full
_refine_ls_number_parameters 193
_refine_ls_number_reflns 2740
_refine_ls_number_restraints 0
_refine_ls_restrained_S_all 1.051
_refine_ls_R_factor_all 0.0467
_refine_ls_R_factor_gt 0.0419
_refine_ls_shift/su_max 0.000
_refine_ls_shift/su_mean 0.000
_refine_ls_structure_factor_coef Fsqd
_refine_ls_weighting_details 'w=1/[\s^2^(Fo^2^)+(0.0716P)^2^+0.1805P] where P=(Fo^2^+2Fc^2^)/3'
_refine_ls_weighting_scheme calc
_refine_ls_wR_factor_gt 0.1154
_refine_ls_wR_factor_ref 0.1205
_reflns_number_gt 2387
_reflns_number_total 2740
_reflns_threshold_expression I>2\s(I)
_cod_data_source_file qm2101.cif
_cod_data_source_block I
_cod_database_code 2238912
_shelx_space_group_comment
;
The symmetry employed for this shelxl refinement is uniquely defined
by the following loop, which should always be used as a source of
symmetry information in preference to the above space-group names.
They are only intended as comments.
;

loop_
_space_group_symop_operation_xyz
'x, y, z'
'-x, y+1/2, -z+1/2'
'-x, -y, -z'
'x, -y-1/2, z-1/2'

loop_
_atom_site_type_symbol
_atom_site_label
_atom_site_fract_x
_atom_site_fract_y
_atom_site_fract_z
_atom_site_U_iso_or_equiv
_atom_site_adp_type
_atom_site_calc_flag
_atom_site_occupancy
O O1 0.03672(17) 0.48206(6) 0.20779(8) 0.0457(3) Uani d 1
O O2 0.26816(14) 0.53658(5) 0.10569(6) 0.0302(2) Uani d 1
N N1 0.23607(16) 0.32280(7) 0.18546(7) 0.0247(2) Uani d 1
C C1 0.19203(19) 0.47407(8) 0.16176(8) 0.0269(3) Uani d 1
C C2 0.33036(19) 0.39405(8) 0.15562(8) 0.0247(3) Uani d 1
C C3 0.54041(19) 0.39753(8) 0.11950(8) 0.0286(3) Uani d 1
H H3 0.5996 0.4500 0.1010 0.034 Uiso calc 1
C C4 0.65466(19) 0.32226(8) 0.11227(8) 0.0287(3) Uani d 1
H H4 0.7945 0.3229 0.0899 0.034 Uiso calc 1
C C5 0.55877(19) 0.24325(8) 0.13906(8) 0.0258(3) Uani d 1
C C6 0.6605(2) 0.16151(9) 0.12935(9) 0.0315(3) Uani d 1
H H6 0.7976 0.1583 0.1044 0.038 Uiso calc 1
C C7 0.5586(2) 0.08740(9) 0.15634(9) 0.0358(3) Uani d 1
H H7 0.6258 0.0340 0.1487 0.043 Uiso calc 1
C C8 0.3518(2) 0.09127(8) 0.19569(9) 0.0339(3) Uani d 1
H H8 0.2852 0.0404 0.2146 0.041 Uiso calc 1
C C9 0.2485(2) 0.16894(8) 0.20625(9) 0.0284(3) Uani d 1
H H9 0.1129 0.1707 0.2328 0.034 Uiso calc 1
C C10 0.34768(19) 0.24685(8) 0.17682(8) 0.0240(3) Uani d 1
C C12 0.26169(19) 0.69008(8) 0.12548(8) 0.0254(3) Uani d 1
H H12 0.3995 0.6863 0.1512 0.031 Uiso calc 1
C C13 0.1647(2) 0.77085(8) 0.11323(8) 0.0263(3) Uani d 1
C C14 -0.0431(2) 0.77561(8) 0.07407(8) 0.0280(3) Uani d 1
C C15 -0.1486(2) 0.69903(9) 0.04954(8) 0.0296(3) Uani d 1
H H15 -0.2870 0.7020 0.0243 0.036 Uiso calc 1
C C16 -0.0521(2) 0.61829(8) 0.06192(8) 0.0287(3) Uani d 1
H H16 -0.1240 0.5676 0.0453 0.034 Uiso calc 1
C C17 0.1535(2) 0.61561(8) 0.09951(8) 0.0257(3) Uani d 1
C C18 0.2807(2) 0.85201(9) 0.14296(10) 0.0362(3) Uani d 1
H H18A 0.4197 0.8370 0.1681 0.054 Uiso calc 1
H H18B 0.1974 0.8813 0.1884 0.054 Uiso calc 1
H H18C 0.2989 0.8895 0.0913 0.054 Uiso calc 1
C C19 -0.1517(2) 0.86210(9) 0.05940(10) 0.0402(3) Uani d 1
H H19A -0.1732 0.8897 0.1173 0.060 Uiso calc 1
H H19B -0.2888 0.8535 0.0294 0.060 Uiso calc 1
H H19C -0.0622 0.8981 0.0222 0.060 Uiso calc 1

loop_
_atom_site_aniso_label
_atom_site_aniso_U_11
_atom_site_aniso_U_22
_atom_site_aniso_U_33
_atom_site_aniso_U_12
_atom_site_aniso_U_13
_atom_site_aniso_U_23
O1 0.0474(6) 0.0355(5) 0.0550(7) 0.0099(4) 0.0268(5) 0.0120(4)
O2 0.0339(5) 0.0233(5) 0.0335(5) 0.0028(3) 0.0083(4) 0.0041(3)
N1 0.0242(5) 0.0260(5) 0.0240(5) -0.0007(4) 0.0019(4) 0.0017(4)
C1 0.0291(6) 0.0257(6) 0.0258(6) -0.0021(5) 0.0025(5) 0.0001(5)
C2 0.0269(6) 0.0256(6) 0.0215(6) -0.0014(4) 0.0000(4) 0.0012(4)
C3 0.0282(6) 0.0287(6) 0.0290(6) -0.0052(5) 0.0021(5) 0.0046(5)
C4 0.0223(6) 0.0356(7) 0.0282(6) -0.0012(5) 0.0040(5) 0.0033(5)
C5 0.0259(6) 0.0295(6) 0.0221(6) 0.0010(5) -0.0008(4) 0.0010(4)
C6 0.0290(6) 0.0362(7) 0.0293(6) 0.0059(5) 0.0024(5) 0.0002(5)
C7 0.0438(8) 0.0273(7) 0.0362(7) 0.0085(5) -0.0010(6) -0.0010(5)
C8 0.0420(7) 0.0246(6) 0.0352(7) -0.0038(5) -0.0012(6) 0.0027(5)
C9 0.0276(6) 0.0290(6) 0.0288(6) -0.0035(5) 0.0019(5) 0.0021(5)
C10 0.0250(6) 0.0256(6) 0.0214(6) -0.0004(4) -0.0007(4) 0.0010(4)
C12 0.0253(6) 0.0283(6) 0.0228(6) 0.0005(5) 0.0009(5) 0.0003(4)
C13 0.0314(6) 0.0255(6) 0.0221(6) -0.0004(5) 0.0041(5) -0.0012(4)
C14 0.0306(6) 0.0304(6) 0.0230(6) 0.0058(5) 0.0047(5) 0.0006(5)
C15 0.0249(6) 0.0390(7) 0.0250(6) 0.0009(5) 0.0004(5) 0.0012(5)
C16 0.0316(6) 0.0290(6) 0.0255(6) -0.0064(5) 0.0026(5) -0.0012(5)
C17 0.0304(6) 0.0237(6) 0.0231(6) 0.0022(4) 0.0058(5) 0.0016(4)
C18 0.0433(8) 0.0278(7) 0.0374(7) -0.0023(5) -0.0016(6) -0.0038(5)
C19 0.0420(8) 0.0372(8) 0.0415(8) 0.0129(6) 0.0024(6) 0.0027(6)

loop_
_atom_type_symbol
_atom_type_description
_atom_type_scat_dispersion_real
_atom_type_scat_dispersion_imag
_atom_type_scat_source
C C 0.0181 0.0091 'International Tables Vol C Tables 4.2.6.8 and 6.1.1.4'
H H 0.0000 0.0000 'International Tables Vol C Tables 4.2.6.8 and 6.1.1.4'
N N 0.0311 0.0180 'International Tables Vol C Tables 4.2.6.8 and 6.1.1.4'
O O 0.0492 0.0322 'International Tables Vol C Tables 4.2.6.8 and 6.1.1.4'

loop_
_geom_angle_atom_site_label_1
_geom_angle_atom_site_label_2
_geom_angle_atom_site_label_3
_geom_angle
C1 O2 C17 118.28(9)
C2 N1 C10 117.11(10)
O1 C1 O2 124.13(11)
O1 C1 C2 125.75(11)
O2 C1 C2 110.12(10)
N1 C2 C1 114.05(10)
N1 C2 C3 124.68(11)
C3 C2 C1 121.26(10)
C2 C3 H3 120.7
C4 C3 C2 118.56(11)
C4 C3 H3 120.7
C3 C4 H4 120.3
C3 C4 C5 119.46(11)
C5 C4 H4 120.3
C4 C5 C6 123.37(11)
C4 C5 C10 117.68(11)
C6 C5 C10 118.95(11)
C5 C6 H6 119.8
C7 C6 C5 120.48(12)
C7 C6 H6 119.8
C6 C7 H7 119.7
C6 C7 C8 120.50(12)
C8 C7 H7 119.7
C7 C8 H8 119.6
C9 C8 C7 120.74(12)
C9 C8 H8 119.6
C8 C9 H9 119.9
C8 C9 C10 120.13(11)
C10 C9 H9 119.9
N1 C10 C5 122.42(10)
N1 C10 C9 118.42(11)
C9 C10 C5 119.16(11)
C13 C12 H12 120.0
C17 C12 H12 120.0
C17 C12 C13 120.08(11)
C12 C13 C14 119.38(11)
C12 C13 C18 120.20(11)
C14 C13 C18 120.42(11)
C13 C14 C19 120.60(12)
C15 C14 C13 119.01(11)
C15 C14 C19 120.39(12)
C14 C15 H15 119.2
C16 C15 C14 121.67(11)
C16 C15 H15 119.2
C15 C16 H16 121.0
C17 C16 C15 118.08(11)
C17 C16 H16 121.0
C12 C17 O2 117.27(11)
C12 C17 C16 121.77(11)
C16 C17 O2 120.75(11)
C13 C18 H18A 109.5
C13 C18 H18B 109.5
C13 C18 H18C 109.5
H18A C18 H18B 109.5
H18A C18 H18C 109.5
H18B C18 H18C 109.5
C14 C19 H19A 109.5
C14 C19 H19B 109.5
C14 C19 H19C 109.5
H19A C19 H19B 109.5
H19A C19 H19C 109.5
H19B C19 H19C 109.5

loop_
_geom_bond_atom_site_label_1
_geom_bond_atom_site_label_2
_geom_bond_distance
O1 C1 1.1885(15)
O2 C1 1.3554(14)
O2 C17 1.4127(14)
N1 C2 1.3214(15)
N1 C10 1.3665(15)
C1 C2 1.5053(16)
C2 C3 1.4118(17)
C3 H3 0.9300
C3 C4 1.3640(17)
C4 H4 0.9300
C4 C5 1.4132(17)
C5 C6 1.4170(17)
C5 C10 1.4272(17)
C6 H6 0.9300
C6 C7 1.3666(19)
C7 H7 0.9300
C7 C8 1.4122(19)
C8 H8 0.9300
C8 C9 1.3676(18)
C9 H9 0.9300
C9 C10 1.4191(16)
C12 H12 0.9300
C12 C13 1.3933(17)
C12 C17 1.3806(17)
C13 C14 1.4039(18)
C13 C18 1.5045(17)
C14 C15 1.3943(18)
C14 C19 1.5077(17)
C15 H15 0.9300
C15 C16 1.3918(18)
C16 H16 0.9300
C16 C17 1.3809(18)
C18 H18A 0.9600
C18 H18B 0.9600
C18 H18C 0.9600
C19 H19A 0.9600
C19 H19B 0.9600
C19 H19C 0.9600

loop_
_geom_hbond_atom_site_label_D
_geom_hbond_atom_site_label_H
_geom_hbond_atom_site_label_A
_geom_hbond_site_symmetry_A
_geom_hbond_distance_DH
_geom_hbond_distance_HA
_geom_hbond_distance_DA
_geom_hbond_angle_DHA
C8 H8 O1 2_545 0.93 2.48 3.2735(16) 143.7

loop_
_geom_torsion_atom_site_label_1
_geom_torsion_atom_site_label_2
_geom_torsion_atom_site_label_3
_geom_torsion_atom_site_label_4
_geom_torsion
O1 C1 C2 N1 18.18(18)
O1 C1 C2 C3 -162.66(13)
O2 C1 C2 N1 -160.96(10)
O2 C1 C2 C3 18.20(16)
N1 C2 C3 C4 1.69(19)
C1 O2 C17 C12 118.93(12)
C1 O2 C17 C16 -66.23(14)
C1 C2 C3 C4 -177.37(11)
C2 N1 C10 C5 1.18(17)
C2 N1 C10 C9 -178.52(11)
C2 C3 C4 C5 1.36(18)
C3 C4 C5 C6 176.44(12)
C3 C4 C5 C10 -2.87(18)
C4 C5 C6 C7 -179.76(12)
C4 C5 C10 N1 1.64(18)
C4 C5 C10 C9 -178.66(11)
C5 C6 C7 C8 -1.0(2)
C6 C5 C10 N1 -177.69(11)
C6 C5 C10 C9 2.00(18)
C6 C7 C8 C9 1.0(2)
C7 C8 C9 C10 0.58(19)
C8 C9 C10 N1 177.64(11)
C8 C9 C10 C5 -2.07(18)
C10 N1 C2 C1 176.20(10)
C10 N1 C2 C3 -2.92(18)
C10 C5 C6 C7 -0.47(19)
C12 C13 C14 C15 0.89(18)
C12 C13 C14 C19 -179.61(11)
C13 C12 C17 O2 174.15(10)
C13 C12 C17 C16 -0.63(18)
C13 C14 C15 C16 -0.78(18)
C14 C15 C16 C17 -0.04(18)
C15 C16 C17 O2 -173.85(10)
C15 C16 C17 C12 0.75(18)
C17 O2 C1 O1 -1.63(18)
C17 O2 C1 C2 177.53(10)
C17 C12 C13 C14 -0.21(18)
C17 C12 C13 C18 178.94(11)
C18 C13 C14 C15 -178.26(11)
C18 C13 C14 C19 1.24(18)
C19 C14 C15 C16 179.73(11)
